data_2228421
loop_
_publ_author_name
'Choi, Kwang-Su'
'Kim, Sung-Gon'

_publ_section_title
;
 6-Chloro-4-(2-phenylethenyl)chroman-2-one
;
_journal_coeditor_code IS2627
_journal_issue 12
_journal_name_full 'Acta Crystallographica Section E'
_journal_page_first o3104
_journal_paper_doi 10.1107/S1600536810045101
_journal_volume 66
_journal_year 2010
_chemical_formula_iupac 'C17 H13 Cl O2'
_chemical_formula_moiety 'C17 H13 Cl O2'
_chemical_formula_sum 'C17 H13 Cl O2'
_chemical_formula_weight 284.72
_chemical_name_systematic
;
6-Chloro-4-(2-phenylethenyl)chroman-2-one
;
_space_group_IT_number 14
_symmetry_cell_setting monoclinic
_symmetry_space_group_name_Hall '-P 2ybc'
_symmetry_space_group_name_H-M 'P 1 21/c 1'
_atom_sites_solution_hydrogens geom
_atom_sites_solution_primary direct
_atom_sites_solution_secondary difmap
_audit_creation_method SHELXL-97
_cell_angle_alpha 90.00
_cell_angle_beta 115.1290(10)
_cell_angle_gamma 90.00
_cell_formula_units_Z 4
_cell_length_a 15.6682(3)
_cell_length_b 6.28000(10)
_cell_length_c 14.9383(3)
_cell_measurement_reflns_used 5561
_cell_measurement_temperature 100.0(10)
_cell_measurement_theta_max 28.34
_cell_measurement_theta_min 3.58
_cell_volume 1330.76(4)
_computing_cell_refinement 'SAINT (Bruker, 2005)'
_computing_data_collection 'APEX2 (Bruker, 2005)'
_computing_data_reduction 'SAINT (Bruker, 2005)'
_computing_molecular_graphics 'SHELXTL (Sheldrick, 2008)'
_computing_publication_material 'SHELXTL (Sheldrick, 2008)'
_computing_structure_refinement 'SHELXL97 (Sheldrick, 2008)'
_computing_structure_solution 'SHELXS97 (Sheldrick, 2008)'
_diffrn_ambient_temperature 100.0(10)
_diffrn_measured_fraction_theta_full 0.995
_diffrn_measured_fraction_theta_max 0.995
_diffrn_measurement_device_type 'Bruker APEXII CCD'
_diffrn_measurement_method '\f and \w'
_diffrn_radiation_monochromator graphite
_diffrn_radiation_source 'fine-focus sealed tube'
_diffrn_radiation_type MoK\a
_diffrn_radiation_wavelength 0.71073
_diffrn_reflns_av_R_equivalents 0.0214
_diffrn_reflns_av_sigmaI/netI 0.0226
_diffrn_reflns_limit_h_max 20
_diffrn_reflns_limit_h_min -18
_diffrn_reflns_limit_k_max 8
_diffrn_reflns_limit_k_min -8
_diffrn_reflns_limit_l_max 14
_diffrn_reflns_limit_l_min -19
_diffrn_reflns_number 12258
_diffrn_reflns_theta_full 28.39
_diffrn_reflns_theta_max 28.39
_diffrn_reflns_theta_min 1.44
_diffrn_standards_number 0
_exptl_absorpt_coefficient_mu 0.285
_exptl_absorpt_correction_T_max 0.9859
_exptl_absorpt_correction_T_min 0.9246
_exptl_absorpt_correction_type multi-scan
_exptl_absorpt_process_details '(<i>SADABS</i>; Bruker, 2005)'
_exptl_crystal_colour silver
_exptl_crystal_density_diffrn 1.421
_exptl_crystal_density_method 'not measured'
_exptl_crystal_description block
_exptl_crystal_F_000 592
_exptl_crystal_size_max 0.28
_exptl_crystal_size_mid 0.13
_exptl_crystal_size_min 0.05
_refine_diff_density_max 0.374
_refine_diff_density_min -0.245
_refine_ls_extinction_method none
_refine_ls_goodness_of_fit_ref 1.058
_refine_ls_hydrogen_treatment constr
_refine_ls_matrix_type full
_refine_ls_number_parameters 181
_refine_ls_number_reflns 3325
_refine_ls_number_restraints 0
_refine_ls_restrained_S_all 1.058
_refine_ls_R_factor_all 0.0405
_refine_ls_R_factor_gt 0.0333
_refine_ls_shift/su_max 0.001
_refine_ls_shift/su_mean 0.000
_refine_ls_structure_factor_coef Fsqd
_refine_ls_weighting_details 'calc w=1/[\s^2^(Fo^2^)+(0.0306P)^2^+0.7550P] where P=(Fo^2^+2Fc^2^)/3'
_refine_ls_weighting_scheme calc
_refine_ls_wR_factor_gt 0.0787
_refine_ls_wR_factor_ref 0.0831
_reflns_number_gt 2839
_reflns_number_total 3325
_reflns_threshold_expression I>2sigma(I)
_cod_data_source_file is2627.cif
_cod_data_source_block I
_cod_original_sg_symbol_H-M 'P 21/c'
_cod_database_code 2228421
_cod_database_fobs_code 2228421

loop_
_symmetry_equiv_pos_as_xyz
'x, y, z'
'-x, y+1/2, -z+1/2'
'-x, -y, -z'
'x, -y-1/2, z-1/2'

loop_
_atom_site_type_symbol
_atom_site_label
_atom_site_fract_x
_atom_site_fract_y
_atom_site_fract_z
_atom_site_U_iso_or_equiv
_atom_site_adp_type
_atom_site_calc_flag
_atom_site_refinement_flags
_atom_site_occupancy
_atom_site_disorder_assembly
_atom_site_disorder_group
Cl Cl1 0.64583(2) 0.83763(5) 0.61691(2) 0.02134(9) Uani d . 1 . .
O O1 0.35931(6) 0.24736(14) 0.62698(7) 0.0185(2) Uani d . 1 . .
O O2 0.21611(7) 0.17409(16) 0.60995(8) 0.0267(2) Uani d . 1 . .
C C1 0.39949(9) 0.6045(2) 0.59464(9) 0.0149(2) Uani d . 1 . .
C C2 0.42529(9) 0.3975(2) 0.62766(9) 0.0156(2) Uani d . 1 . .
C C3 0.51713(9) 0.3250(2) 0.65950(9) 0.0176(3) Uani d . 1 . .
H H3A 0.5325 0.1864 0.6827 0.021 Uiso calc R 1 . .
C C4 0.58581(9) 0.4603(2) 0.65657(9) 0.0186(3) Uani d . 1 . .
H H4A 0.6477 0.4141 0.6777 0.022 Uiso calc R 1 . .
C C5 0.56024(9) 0.6657(2) 0.62152(9) 0.0166(3) Uani d . 1 . .
C C6 0.46877(9) 0.7392(2) 0.59102(9) 0.0161(2) Uani d . 1 . .
H H6A 0.4536 0.8781 0.5682 0.019 Uiso calc R 1 . .
C C7 0.27232(9) 0.3112(2) 0.61886(10) 0.0186(3) Uani d . 1 . .
C C8 0.25822(9) 0.5461(2) 0.62445(10) 0.0181(3) Uani d . 1 . .
H H8A 0.2881 0.5907 0.6931 0.022 Uiso calc R 1 . .
H H8B 0.1913 0.5753 0.5998 0.022 Uiso calc R 1 . .
C C9 0.29900(9) 0.6771(2) 0.56459(9) 0.0158(2) Uani d . 1 . .
H H9A 0.2998 0.8275 0.5824 0.019 Uiso calc R 1 . .
C C10 0.24087(9) 0.6545(2) 0.45496(9) 0.0163(2) Uani d . 1 . .
H H10A 0.2362 0.5208 0.4265 0.020 Uiso calc R 1 . .
C C11 0.19575(9) 0.8170(2) 0.39674(10) 0.0170(3) Uani d . 1 . .
H H11A 0.2035 0.9496 0.4269 0.020 Uiso calc R 1 . .
C C12 0.13500(9) 0.8094(2) 0.28984(9) 0.0158(2) Uani d . 1 . .
C C13 0.07977(9) 0.9877(2) 0.24476(10) 0.0189(3) Uani d . 1 . .
H H13A 0.0856 1.1106 0.2816 0.023 Uiso calc R 1 . .
C C14 0.01637(9) 0.9834(2) 0.14573(10) 0.0213(3) Uani d . 1 . .
H H14A -0.0200 1.1029 0.1169 0.026 Uiso calc R 1 . .
C C15 0.00700(9) 0.8019(2) 0.08960(10) 0.0209(3) Uani d . 1 . .
H H15A -0.0367 0.7976 0.0238 0.025 Uiso calc R 1 . .
C C16 0.06374(9) 0.6256(2) 0.13271(10) 0.0202(3) Uani d . 1 . .
H H16A 0.0591 0.5048 0.0949 0.024 Uiso calc R 1 . .
C C17 0.12697(9) 0.6293(2) 0.23151(10) 0.0184(3) Uani d . 1 . .
H H17A 0.1645 0.5109 0.2594 0.022 Uiso calc R 1 . .

loop_
_atom_site_aniso_label
_atom_site_aniso_U_11
_atom_site_aniso_U_22
_atom_site_aniso_U_33
_atom_site_aniso_U_12
_atom_site_aniso_U_13
_atom_site_aniso_U_23
Cl1 0.01884(16) 0.02132(17) 0.02491(18) -0.00529(12) 0.01029(13) -0.00125(13)
O1 0.0182(4) 0.0133(4) 0.0248(5) -0.0015(4) 0.0099(4) 0.0013(4)
O2 0.0231(5) 0.0219(5) 0.0368(6) -0.0055(4) 0.0142(5) 0.0006(4)
C1 0.0160(6) 0.0155(6) 0.0117(6) 0.0004(5) 0.0044(5) -0.0005(5)
C2 0.0172(6) 0.0153(6) 0.0138(6) -0.0027(5) 0.0062(5) -0.0011(5)
C3 0.0196(6) 0.0145(6) 0.0169(6) 0.0023(5) 0.0061(5) 0.0020(5)
C4 0.0156(6) 0.0203(6) 0.0180(6) 0.0011(5) 0.0053(5) -0.0005(5)
C5 0.0173(6) 0.0174(6) 0.0156(6) -0.0044(5) 0.0073(5) -0.0019(5)
C6 0.0198(6) 0.0136(6) 0.0138(6) -0.0009(5) 0.0060(5) 0.0000(5)
C7 0.0188(6) 0.0209(7) 0.0168(6) -0.0015(5) 0.0081(5) 0.0003(5)
C8 0.0177(6) 0.0191(6) 0.0187(6) 0.0002(5) 0.0087(5) -0.0008(5)
C9 0.0160(6) 0.0134(6) 0.0169(6) 0.0003(5) 0.0059(5) -0.0006(5)
C10 0.0154(6) 0.0153(6) 0.0176(6) -0.0010(5) 0.0064(5) -0.0020(5)
C11 0.0160(6) 0.0166(6) 0.0195(6) -0.0009(5) 0.0087(5) -0.0008(5)
C12 0.0137(5) 0.0173(6) 0.0173(6) -0.0005(5) 0.0076(5) 0.0027(5)
C13 0.0211(6) 0.0175(6) 0.0214(7) 0.0022(5) 0.0123(5) 0.0013(5)
C14 0.0206(6) 0.0235(7) 0.0218(7) 0.0074(5) 0.0110(5) 0.0069(5)
C15 0.0170(6) 0.0297(7) 0.0158(6) 0.0015(5) 0.0067(5) 0.0029(5)
C16 0.0200(6) 0.0216(7) 0.0201(7) -0.0018(5) 0.0096(5) -0.0031(5)
C17 0.0176(6) 0.0167(6) 0.0217(7) 0.0031(5) 0.0092(5) 0.0030(5)

loop_
_atom_type_symbol
_atom_type_description
_atom_type_scat_dispersion_real
_atom_type_scat_dispersion_imag
_atom_type_scat_source
C C 0.0033 0.0016 'International Tables Vol C Tables 4.2.6.8 and 6.1.1.4'
H H 0.0000 0.0000 'International Tables Vol C Tables 4.2.6.8 and 6.1.1.4'
O O 0.0106 0.0060 'International Tables Vol C Tables 4.2.6.8 and 6.1.1.4'
Cl Cl 0.1484 0.1585 'International Tables Vol C Tables 4.2.6.8 and 6.1.1.4'

loop_
_geom_angle_atom_site_label_1
_geom_angle_atom_site_label_2
_geom_angle_atom_site_label_3
_geom_angle_site_symmetry_1
_geom_angle_site_symmetry_3
_geom_angle
_geom_angle_publ_flag
C7 O1 C2 . . 120.43(10) ?
C2 C1 C6 . . 117.87(11) ?
C2 C1 C9 . . 119.80(11) ?
C6 C1 C9 . . 122.32(11) ?
C3 C2 C1 . . 122.19(12) ?
C3 C2 O1 . . 115.96(11) ?
C1 C2 O1 . . 121.80(11) ?
C4 C3 C2 . . 119.62(12) ?
C4 C3 H3A . . 120.2 ?
C2 C3 H3A . . 120.2 ?
C5 C4 C3 . . 118.59(12) ?
C5 C4 H4A . . 120.7 ?
C3 C4 H4A . . 120.7 ?
C6 C5 C4 . . 121.80(12) ?
C6 C5 Cl1 . . 119.05(10) ?
C4 C5 Cl1 . . 119.14(10) ?
C5 C6 C1 . . 119.89(12) ?
C5 C6 H6A . . 120.1 ?
C1 C6 H6A . . 120.1 ?
O2 C7 O1 . . 117.02(12) ?
O2 C7 C8 . . 126.49(12) ?
O1 C7 C8 . . 116.47(11) ?
C7 C8 C9 . . 112.71(10) ?
C7 C8 H8A . . 109.0 ?
C9 C8 H8A . . 109.0 ?
C7 C8 H8B . . 109.0 ?
C9 C8 H8B . . 109.0 ?
H8A C8 H8B . . 107.8 ?
C10 C9 C1 . . 111.54(10) ?
C10 C9 C8 . . 111.91(10) ?
C1 C9 C8 . . 107.64(10) ?
C10 C9 H9A . . 108.6 ?
C1 C9 H9A . . 108.6 ?
C8 C9 H9A . . 108.6 ?
C11 C10 C9 . . 123.12(12) ?
C11 C10 H10A . . 118.4 ?
C9 C10 H10A . . 118.4 ?
C10 C11 C12 . . 127.08(12) ?
C10 C11 H11A . . 116.5 ?
C12 C11 H11A . . 116.5 ?
C13 C12 C17 . . 118.20(12) ?
C13 C12 C11 . . 118.61(12) ?
C17 C12 C11 . . 123.15(12) ?
C14 C13 C12 . . 120.90(12) ?
C14 C13 H13A . . 119.6 ?
C12 C13 H13A . . 119.6 ?
C15 C14 C13 . . 120.31(13) ?
C15 C14 H14A . . 119.8 ?
C13 C14 H14A . . 119.8 ?
C14 C15 C16 . . 119.39(13) ?
C14 C15 H15A . . 120.3 ?
C16 C15 H15A . . 120.3 ?
C17 C16 C15 . . 120.39(12) ?
C17 C16 H16A . . 119.8 ?
C15 C16 H16A . . 119.8 ?
C16 C17 C12 . . 120.75(12) ?
C16 C17 H17A . . 119.6 ?
C12 C17 H17A . . 119.6 ?

loop_
_geom_bond_atom_site_label_1
_geom_bond_atom_site_label_2
_geom_bond_site_symmetry_2
_geom_bond_distance
_geom_bond_publ_flag
Cl1 C5 . 1.7456(13) ?
O1 C7 . 1.3758(15) ?
O1 C2 . 1.3962(15) ?
O2 C7 . 1.1981(16) ?
C1 C2 . 1.3880(18) ?
C1 C6 . 1.3953(17) ?
C1 C9 . 1.5127(17) ?
C2 C3 . 1.3867(18) ?
C3 C4 . 1.3863(18) ?
C3 H3A . 0.9300 ?
C4 C5 . 1.3861(19) ?
C4 H4A . 0.9300 ?
C5 C6 . 1.3856(18) ?
C6 H6A . 0.9300 ?
C7 C8 . 1.4990(19) ?
C8 C9 . 1.5394(17) ?
C8 H8A . 0.9700 ?
C8 H8B . 0.9700 ?
C9 C10 . 1.5049(17) ?
C9 H9A . 0.9800 ?
C10 C11 . 1.3322(18) ?
C10 H10A . 0.9300 ?
C11 C12 . 1.4722(18) ?
C11 H11A . 0.9300 ?
C12 C13 . 1.4002(18) ?
C12 C17 . 1.4004(18) ?
C13 C14 . 1.3884(19) ?
C13 H13A . 0.9300 ?
C14 C15 . 1.385(2) ?
C14 H14A . 0.9300 ?
C15 C16 . 1.3945(19) ?
C15 H15A . 0.9300 ?
C16 C17 . 1.3851(19) ?
C16 H16A . 0.9300 ?
C17 H17A . 0.9300 ?

loop_
_geom_torsion_atom_site_label_1
_geom_torsion_atom_site_label_2
_geom_torsion_atom_site_label_3
_geom_torsion_atom_site_label_4
_geom_torsion_site_symmetry_1
_geom_torsion_site_symmetry_2
_geom_torsion_site_symmetry_3
_geom_torsion_site_symmetry_4
_geom_torsion
_geom_torsion_publ_flag
C6 C1 C2 C3 . . . . 2.07(19) ?
C9 C1 C2 C3 . . . . -177.61(12) ?
C6 C1 C2 O1 . . . . -175.28(11) ?
C9 C1 C2 O1 . . . . 5.04(18) ?
C7 O1 C2 C3 . . . . 165.08(11) ?
C7 O1 C2 C1 . . . . -17.41(17) ?
C1 C2 C3 C4 . . . . -1.5(2) ?
O1 C2 C3 C4 . . . . 175.98(11) ?
C2 C3 C4 C5 . . . . -0.02(19) ?
C3 C4 C5 C6 . . . . 0.96(19) ?
C3 C4 C5 Cl1 . . . . -179.75(10) ?
C4 C5 C6 C1 . . . . -0.38(19) ?
Cl1 C5 C6 C1 . . . . -179.67(9) ?
C2 C1 C6 C5 . . . . -1.11(18) ?
C9 C1 C6 C5 . . . . 178.56(11) ?
C2 O1 C7 O2 . . . . 173.59(12) ?
C2 O1 C7 C8 . . . . -7.79(17) ?
O2 C7 C8 C9 . . . . -138.65(14) ?
O1 C7 C8 C9 . . . . 42.87(16) ?
C2 C1 C9 C10 . . . . -94.72(14) ?
C6 C1 C9 C10 . . . . 85.61(14) ?
C2 C1 C9 C8 . . . . 28.41(15) ?
C6 C1 C9 C8 . . . . -151.26(12) ?
C7 C8 C9 C10 . . . . 72.17(14) ?
C7 C8 C9 C1 . . . . -50.73(14) ?
C1 C9 C10 C11 . . . . -122.70(13) ?
C8 C9 C10 C11 . . . . 116.65(13) ?
C9 C10 C11 C12 . . . . -177.86(11) ?
C10 C11 C12 C13 . . . . 168.28(12) ?
C10 C11 C12 C17 . . . . -9.2(2) ?
C17 C12 C13 C14 . . . . 2.21(18) ?
C11 C12 C13 C14 . . . . -175.41(11) ?
C12 C13 C14 C15 . . . . -0.25(19) ?
C13 C14 C15 C16 . . . . -1.82(19) ?
C14 C15 C16 C17 . . . . 1.90(19) ?
C15 C16 C17 C12 . . . . 0.10(19) ?
C13 C12 C17 C16 . . . . -2.13(18) ?
C11 C12 C17 C16 . . . . 175.38(12) ?
